data_4082605
loop_
_publ_author_name
'Lin, Shih-Ming'
'Velayudham, Murugesan'
'Tsai, Chi-Hwe'
'Chang, Che-Hao'
'Lee, Chung-Chou'
'Luo, Tzuoo-Tsair'
'Thanasekaran, Pounraj'
'Lu, Kuang-Lieh'

_publ_section_title
;
 A Molecular Triangle as a Precursor Toward the Assembly of a Jar-Shaped
 Metallasupramolecule
;
_journal_issue 1
_journal_name_full Organometallics
_journal_page_first 40
_journal_paper_doi 10.1021/om4005065
_journal_volume 33
_journal_year 2014
_chemical_formula_sum 'C51 H39 N12 O9 Re3'
_chemical_formula_weight 1522.54
_chemical_name_systematic
; 
 ? 
;
_space_group_IT_number 62
_symmetry_cell_setting orthorhombic
_symmetry_space_group_name_Hall '-P 2ac 2n'
_symmetry_space_group_name_H-M 'P n m a'
_atom_sites_solution_hydrogens geom
_atom_sites_solution_primary direct
_atom_sites_solution_secondary difmap
_audit_creation_method SHELXL-97
_cell_angle_alpha 90.00
_cell_angle_beta 90.00
_cell_angle_gamma 90.00
_cell_formula_units_Z 4
_cell_length_a 15.7152(3)
_cell_length_b 19.7722(4)
_cell_length_c 20.2242(4)
_cell_measurement_temperature 293(2)
_cell_volume 6284.1(2)
_computing_cell_refinement 'Bruker SAINT'
_computing_data_collection 'Bruker SMART'
_computing_data_reduction 'Bruker SAINT'
_computing_structure_refinement 'SHELXL-97 (Sheldrick, 1997)'
_computing_structure_solution 'SHELXS-97 (Sheldrick, 1990)'
_diffrn_ambient_temperature 293(2)
_diffrn_measured_fraction_theta_full 0.951
_diffrn_measured_fraction_theta_max 0.951
_diffrn_measurement_device_type 'CCD area detector'
_diffrn_measurement_method 'phi and omega scans'
_diffrn_radiation_monochromator graphite
_diffrn_radiation_source 'fine-focus sealed tube'
_diffrn_radiation_type MoK\a
_diffrn_radiation_wavelength 0.71073
_diffrn_reflns_av_R_equivalents 0.0731
_diffrn_reflns_av_sigmaI/netI 0.0805
_diffrn_reflns_limit_h_max 15
_diffrn_reflns_limit_h_min -20
_diffrn_reflns_limit_k_max 25
_diffrn_reflns_limit_k_min -17
_diffrn_reflns_limit_l_max 23
_diffrn_reflns_limit_l_min -25
_diffrn_reflns_number 60854
_diffrn_reflns_theta_full 27.49
_diffrn_reflns_theta_max 27.49
_diffrn_reflns_theta_min 1.64
_exptl_absorpt_coefficient_mu 5.820
_exptl_absorpt_correction_type none
_exptl_crystal_colour yellow
_exptl_crystal_density_diffrn 1.609
_exptl_crystal_density_method 'not measured'
_exptl_crystal_description prism
_exptl_crystal_F_000 2904
_exptl_crystal_size_max 0.20
_exptl_crystal_size_mid 0.12
_exptl_crystal_size_min 0.10
_refine_diff_density_max 2.530
_refine_diff_density_min -1.501
_refine_diff_density_rms 0.236
_refine_ls_extinction_method none
_refine_ls_goodness_of_fit_ref 0.993
_refine_ls_hydrogen_treatment constr
_refine_ls_matrix_type full
_refine_ls_number_parameters 366
_refine_ls_number_reflns 7073
_refine_ls_number_restraints 0
_refine_ls_restrained_S_all 0.993
_refine_ls_R_factor_all 0.1211
_refine_ls_R_factor_gt 0.0625
_refine_ls_shift/su_max 0.000
_refine_ls_shift/su_mean 0.000
_refine_ls_structure_factor_coef Fsqd
_refine_ls_weighting_details 'calc w=1/[\s^2^(Fo^2^)+(0.1472P)^2^+0.0000P] where P=(Fo^2^+2Fc^2^)/3'
_refine_ls_weighting_scheme calc
_refine_ls_wR_factor_gt 0.1996
_refine_ls_wR_factor_ref 0.2349
_reflns_number_gt 3938
_reflns_number_total 7073
_reflns_threshold_expression >2sigma(I)
_cod_data_source_file om4005065_si_003.cif
_cod_data_source_block i8198
_cod_depositor_comments
;
The following automatic conversions were performed:

'_symmetry_cell_setting' value 'Orthorhombic' changed to
'orthorhombic' according to
/usr/data/users/saulius/automatic-downloads/current/ACS/lib/dictionaries/cif_core.dic
dictionary named 'cif_core.dic' version 2.4.2 from 2011-04-26.

Automatic conversion script
Id: cif_fix_values 2281 2013-09-26 08:29:07Z andrius 
;
_cod_original_sg_symbol_H-M Pnma
_cod_database_code 4082605

loop_
_symmetry_equiv_pos_as_xyz
'x, y, z'
'-x+1/2, -y, z+1/2'
'-x, y+1/2, -z'
'x+1/2, -y+1/2, -z+1/2'
'-x, -y, -z'
'x-1/2, y, -z-1/2'
'x, -y-1/2, z'
'-x-1/2, y-1/2, z-1/2'

loop_
_atom_site_label
_atom_site_type_symbol
_atom_site_fract_x
_atom_site_fract_y
_atom_site_fract_z
_atom_site_U_iso_or_equiv
_atom_site_adp_type
_atom_site_occupancy
_atom_site_symmetry_multiplicity
_atom_site_calc_flag
_atom_site_refinement_flags
Re1 Re 0.72108(5) 0.2500 0.41977(4) 0.0623(3) Uani 1 2 d S
Re2 Re 0.81562(3) 0.08954(2) 0.68358(3) 0.0579(2) Uani 1 1 d .
O1 O 0.5526(11) 0.2500 0.4904(11) 0.151(7) Uani 1 2 d S
O2 O 0.6543(8) 0.1408(7) 0.3276(6) 0.116(4) Uani 1 1 d .
O3 O 0.6299(7) 0.1226(5) 0.7112(5) 0.090(3) Uani 1 1 d .
O4 O 0.8395(7) 0.0617(7) 0.8322(5) 0.098(3) Uani 1 1 d .
O5 O 0.7660(7) -0.0592(5) 0.6606(6) 0.106(4) Uani 1 1 d .
N1 N 0.9877(10) 0.2500 0.3650(7) 0.065(4) Uani 1 2 d S
N2 N 0.8486(9) 0.2500 0.3755(7) 0.060(3) Uani 1 2 d S
N3 N 1.0784(6) 0.0912(4) 0.6195(5) 0.058(2) Uani 1 1 d .
N4 N 0.9486(6) 0.0722(5) 0.6609(5) 0.061(3) Uani 1 1 d .
N5 N 0.7749(6) 0.1736(5) 0.4862(5) 0.065(3) Uani 1 1 d .
N6 N 0.8081(6) 0.1166(5) 0.5783(5) 0.060(3) Uani 1 1 d .
N7 N 0.8576(5) 0.1933(4) 0.7009(5) 0.053(2) Uani 1 1 d .
C1 C 1.0943(9) 0.2500 0.4548(8) 0.056(4) Uani 1 2 d S
C2 C 1.1031(7) 0.1882(6) 0.4874(6) 0.059(3) Uani 1 1 d .
C3 C 1.1279(7) 0.1872(5) 0.5512(7) 0.061(3) Uani 1 1 d .
C4 C 1.1373(10) 0.2500 0.5883(11) 0.080(6) Uani 1 2 d S
C5 C 0.9173(10) 0.2500 0.4074(8) 0.054(4) Uani 1 2 d S
H5 H 0.9209 0.2500 0.4533 0.065 Uiso 1 2 calc SR
C6 C 0.9553(12) 0.2500 0.2998(11) 0.072(5) Uani 1 2 d S
C7 C 0.9950(15) 0.2500 0.2384(9) 0.076(5) Uani 1 2 d S
H7 H 1.0540 0.2500 0.2344 0.092 Uiso 1 2 calc SR
C8 C 0.945(2) 0.2500 0.1860(11) 0.103(8) Uani 1 2 d S
H8 H 0.9702 0.2500 0.1444 0.123 Uiso 1 2 calc SR
C9 C 0.857(2) 0.2500 0.1898(13) 0.118(9) Uani 1 2 d S
H9 H 0.8245 0.2500 0.1511 0.142 Uiso 1 2 calc SR
C10 C 0.8149(13) 0.2500 0.2515(10) 0.078(5) Uani 1 2 d S
H10 H 0.7560 0.2500 0.2558 0.093 Uiso 1 2 calc SR
C11 C 0.8698(13) 0.2500 0.3055(8) 0.059(4) Uani 1 2 d S
C12 C 1.0796(11) 0.2500 0.3806(10) 0.079(6) Uani 1 2 d S
H12A H 1.1061 0.2897 0.3613 0.095 Uiso 0.50 1 calc PR
H12B H 1.1061 0.2103 0.3613 0.095 Uiso 0.50 1 calc PR
C13 C 0.9989(8) 0.1132(6) 0.6241(6) 0.062(3) Uani 1 1 d .
H13 H 0.9797 0.1527 0.6041 0.074 Uiso 1 1 calc R
C14 C 1.0830(7) 0.0310(5) 0.6576(6) 0.058(3) Uani 1 1 d .
C15 C 1.1507(9) -0.0117(6) 0.6677(7) 0.071(4) Uani 1 1 d .
H15 H 1.2033 -0.0042 0.6478 0.086 Uiso 1 1 calc R
C16 C 1.1367(11) -0.0669(7) 0.7093(8) 0.087(4) Uani 1 1 d .
H16 H 1.1807 -0.0971 0.7178 0.105 Uiso 1 1 calc R
C17 C 1.0580(12) -0.0770(7) 0.7377(8) 0.099(5) Uani 1 1 d .
H17 H 1.0519 -0.1129 0.7669 0.118 Uiso 1 1 calc R
C18 C 0.9835(10) -0.0345(6) 0.7247(7) 0.081(4) Uani 1 1 d .
H18 H 0.9296 -0.0427 0.7419 0.097 Uiso 1 1 calc R
C19 C 1.0039(8) 0.0220(5) 0.6815(5) 0.056(3) Uani 1 1 d .
C20 C 1.1507(7) 0.1233(6) 0.5869(6) 0.063(3) Uani 1 1 d .
H20A H 1.1752 0.0917 0.5556 0.076 Uiso 1 1 calc R
H20B H 1.1938 0.1334 0.6198 0.076 Uiso 1 1 calc R
C21 C 1.0872(9) 0.1208(7) 0.4525(8) 0.090(4) Uani 1 1 d .
H21A H 1.1383 0.1065 0.4305 0.135 Uiso 1 1 calc R
H21B H 1.0425 0.1262 0.4205 0.135 Uiso 1 1 calc R
H21C H 1.0708 0.0873 0.4844 0.135 Uiso 1 1 calc R
C22 C 1.1623(12) 0.2500 0.6613(10) 0.074(5) Uani 1 2 d S
H22A H 1.1601 0.2954 0.6781 0.111 Uiso 0.50 1 calc PR
H22B H 1.2190 0.2326 0.6659 0.111 Uiso 0.50 1 calc PR
H22C H 1.1234 0.2220 0.6857 0.111 Uiso 0.50 1 calc PR
C23 C 0.7628(7) 0.1664(6) 0.5510(6) 0.060(3) Uani 1 1 d .
H23 H 0.7260 0.1937 0.5752 0.072 Uiso 1 1 calc R
C24 C 0.8342(9) 0.1226(6) 0.4699(7) 0.079(4) Uani 1 1 d .
H24 H 0.8569 0.1140 0.4283 0.094 Uiso 1 1 calc R
C25 C 0.8524(9) 0.0878(6) 0.5276(6) 0.066(3) Uani 1 1 d .
H25 H 0.8887 0.0508 0.5312 0.080 Uiso 1 1 calc R
C26 C 0.8182(9) 0.2500 0.6874(7) 0.049(4) Uani 1 2 d S
H26 H 0.7641 0.2500 0.6687 0.059 Uiso 1 2 calc SR
C27 C 0.9284(8) 0.2148(6) 0.7270(7) 0.071(3) Uani 1 1 d .
H27 H 0.9719 0.1875 0.7431 0.085 Uiso 1 1 calc R
C28 C 0.6181(12) 0.2500 0.4634(11) 0.085(6) Uani 1 2 d S
C29 C 0.6777(8) 0.1805(8) 0.3611(8) 0.081(4) Uani 1 1 d .
C30 C 0.6996(8) 0.1097(7) 0.7008(7) 0.059(3) Uani 1 1 d .
C31 C 0.8288(9) 0.0713(7) 0.7733(8) 0.075(4) Uani 1 1 d .
C32 C 0.7828(8) -0.0048(7) 0.6665(6) 0.068(3) Uani 1 1 d .

loop_
_atom_site_aniso_label
_atom_site_aniso_U_11
_atom_site_aniso_U_22
_atom_site_aniso_U_33
_atom_site_aniso_U_23
_atom_site_aniso_U_13
_atom_site_aniso_U_12
Re1 0.0605(5) 0.0727(5) 0.0539(5) 0.000 -0.0039(3) 0.000
Re2 0.0627(4) 0.0519(3) 0.0592(4) 0.0066(2) 0.0107(2) -0.0017(2)
O1 0.085(13) 0.19(2) 0.18(2) 0.000 -0.002(13) 0.000
O2 0.110(8) 0.107(9) 0.129(10) -0.028(7) -0.051(7) -0.007(7)
O3 0.081(7) 0.103(7) 0.087(7) -0.010(6) 0.013(6) 0.010(6)
O4 0.112(8) 0.124(9) 0.059(7) 0.017(6) -0.012(6) -0.006(7)
O5 0.129(9) 0.055(6) 0.134(10) -0.020(6) 0.045(8) -0.036(6)
N1 0.091(11) 0.068(8) 0.035(8) 0.000 -0.002(8) 0.000
N2 0.070(9) 0.052(7) 0.059(10) 0.000 -0.007(8) 0.000
N3 0.058(6) 0.049(5) 0.069(7) -0.007(5) 0.009(5) 0.004(4)
N4 0.059(6) 0.052(5) 0.073(7) 0.017(5) 0.003(5) 0.006(5)
N5 0.076(7) 0.060(6) 0.058(7) 0.003(5) 0.001(5) 0.004(5)
N6 0.061(6) 0.059(6) 0.061(7) 0.002(5) 0.009(5) 0.002(5)
N7 0.045(5) 0.056(5) 0.059(6) -0.007(4) -0.008(4) -0.001(4)
C1 0.038(8) 0.080(11) 0.050(11) 0.000 0.004(7) 0.000
C2 0.048(6) 0.068(7) 0.062(8) -0.013(6) 0.012(6) -0.001(5)
C3 0.039(6) 0.050(6) 0.093(10) -0.012(6) 0.015(6) -0.001(5)
C4 0.033(9) 0.090(14) 0.118(18) 0.000 0.019(10) 0.000
C5 0.048(9) 0.073(10) 0.042(10) 0.000 0.008(7) 0.000
C6 0.073(13) 0.041(8) 0.100(17) 0.000 0.019(11) 0.000
C7 0.106(15) 0.080(12) 0.044(12) 0.000 0.021(11) 0.000
C8 0.15(3) 0.113(19) 0.049(15) 0.000 0.022(15) 0.000
C9 0.12(2) 0.14(3) 0.10(2) 0.000 -0.009(17) 0.000
C10 0.095(15) 0.084(13) 0.054(13) 0.000 0.014(11) 0.000
C11 0.091(14) 0.060(9) 0.027(10) 0.000 0.004(8) 0.000
C12 0.057(11) 0.103(15) 0.077(15) 0.000 0.015(10) 0.000
C13 0.068(7) 0.055(6) 0.063(8) -0.001(6) 0.011(6) 0.019(6)
C14 0.064(8) 0.045(6) 0.064(8) -0.011(6) -0.016(6) -0.003(5)
C15 0.067(8) 0.052(7) 0.095(10) -0.011(7) 0.004(7) 0.005(6)
C16 0.100(12) 0.058(8) 0.103(12) -0.015(8) -0.012(10) 0.014(8)
C17 0.146(17) 0.053(7) 0.097(13) 0.001(7) -0.027(12) 0.000(9)
C18 0.113(11) 0.049(6) 0.082(10) 0.000(6) -0.034(8) -0.005(7)
C19 0.063(7) 0.050(6) 0.055(7) -0.005(5) -0.003(5) 0.007(6)
C20 0.049(6) 0.058(7) 0.082(9) 0.002(6) 0.009(6) 0.002(5)
C21 0.083(9) 0.086(10) 0.101(12) -0.022(9) 0.004(9) 0.016(8)
C22 0.060(11) 0.082(13) 0.081(15) 0.000 0.001(10) 0.000
C23 0.066(8) 0.061(7) 0.052(8) 0.009(6) 0.012(6) 0.000(6)
C24 0.101(10) 0.062(8) 0.072(10) -0.003(7) 0.027(8) 0.025(7)
C25 0.078(9) 0.062(7) 0.060(9) -0.002(6) 0.011(7) 0.000(6)
C26 0.048(9) 0.056(9) 0.045(10) 0.000 -0.006(7) 0.000
C27 0.071(8) 0.069(7) 0.074(9) -0.002(6) 0.015(7) 0.006(6)
C28 0.038(10) 0.104(15) 0.112(18) 0.000 0.012(10) 0.000
C29 0.062(8) 0.081(9) 0.101(12) 0.003(9) -0.028(8) -0.003(7)
C30 0.053(7) 0.069(7) 0.053(8) 0.007(6) 0.009(6) -0.010(6)
C31 0.081(9) 0.057(7) 0.087(12) -0.001(7) 0.012(8) 0.005(6)
C32 0.057(7) 0.085(9) 0.062(9) 0.008(7) 0.008(6) -0.005(7)

loop_
_atom_type_symbol
_atom_type_description
_atom_type_scat_dispersion_real
_atom_type_scat_dispersion_imag
_atom_type_scat_source
C C 0.0033 0.0016 'International Tables Vol C Tables 4.2.6.8 and 6.1.1.4'
H H 0.0000 0.0000 'International Tables Vol C Tables 4.2.6.8 and 6.1.1.4'
N N 0.0061 0.0033 'International Tables Vol C Tables 4.2.6.8 and 6.1.1.4'
O O 0.0106 0.0060 'International Tables Vol C Tables 4.2.6.8 and 6.1.1.4'
Re Re -1.0185 7.2310 'International Tables Vol C Tables 4.2.6.8 and 6.1.1.4'

loop_
_geom_angle_atom_site_label_1
_geom_angle_atom_site_label_2
_geom_angle_atom_site_label_3
_geom_angle
_geom_angle_site_symmetry_1
_geom_angle_site_symmetry_3
C28 Re1 C29 89.1(7) . .
C28 Re1 C29 89.1(7) . 7_565
C29 Re1 C29 90.2(8) . 7_565
C28 Re1 N5 92.6(6) . 7_565
C29 Re1 N5 177.8(5) . 7_565
C29 Re1 N5 91.3(5) 7_565 7_565
C28 Re1 N5 92.6(6) . .
C29 Re1 N5 91.3(5) . .
C29 Re1 N5 177.8(5) 7_565 .
N5 Re1 N5 87.2(5) 7_565 .
C28 Re1 N2 175.5(8) . .
C29 Re1 N2 94.1(5) . .
C29 Re1 N2 94.1(5) 7_565 .
N5 Re1 N2 84.1(4) 7_565 .
N5 Re1 N2 84.1(4) . .
C31 Re2 C30 88.2(6) . .
C31 Re2 C32 90.9(6) . .
C30 Re2 C32 88.8(5) . .
C31 Re2 N4 93.9(5) . .
C30 Re2 N4 176.6(4) . .
C32 Re2 N4 93.7(4) . .
C31 Re2 N7 89.5(5) . .
C30 Re2 N7 93.6(5) . .
C32 Re2 N7 177.5(4) . .
N4 Re2 N7 83.8(3) . .
C31 Re2 N6 175.6(5) . .
C30 Re2 N6 94.3(5) . .
C32 Re2 N6 92.7(4) . .
N4 Re2 N6 83.4(4) . .
N7 Re2 N6 86.7(4) . .
C5 N1 C6 106.7(15) . .
C5 N1 C12 129.9(14) . .
C6 N1 C12 123.4(15) . .
C5 N2 C11 107.5(15) . .
C5 N2 Re1 125.1(12) . .
C11 N2 Re1 127.3(12) . .
C13 N3 C14 106.6(10) . .
C13 N3 C20 128.5(10) . .
C14 N3 C20 124.8(9) . .
C13 N4 C19 103.1(10) . .
C13 N4 Re2 125.8(7) . .
C19 N4 Re2 131.0(8) . .
C23 N5 C24 104.2(10) . .
C23 N5 Re1 128.5(8) . .
C24 N5 Re1 127.2(9) . .
C23 N6 C25 105.6(11) . .
C23 N6 Re2 127.5(8) . .
C25 N6 Re2 126.8(9) . .
C27 N7 C26 102.1(10) . .
C27 N7 Re2 129.1(8) . .
C26 N7 Re2 128.9(8) . .
C2 C1 C2 122.2(15) 7_565 .
C2 C1 C12 118.9(8) 7_565 .
C2 C1 C12 118.9(8) . .
C3 C2 C1 119.6(11) . .
C3 C2 C21 118.5(12) . .
C1 C2 C21 121.8(12) . .
C2 C3 C4 120.6(13) . .
C2 C3 C20 122.8(11) . .
C4 C3 C20 116.5(13) . .
C3 C4 C3 116.8(19) . 7_565
C3 C4 C22 121.5(9) . .
C3 C4 C22 121.5(9) 7_565 .
N2 C5 N1 111.4(15) . .
C11 C6 C7 122(2) . .
C11 C6 N1 106.2(16) . .
C7 C6 N1 132.3(19) . .
C8 C7 C6 117(2) . .
C7 C8 C9 123(2) . .
C8 C9 C10 121(2) . .
C11 C10 C9 114(2) . .
C6 C11 C10 123.4(17) . .
C6 C11 N2 108.2(16) . .
C10 C11 N2 128.4(17) . .
N1 C12 C1 111.0(14) . .
N3 C13 N4 113.1(10) . .
C19 C14 C15 125.4(12) . .
C19 C14 N3 105.1(10) . .
C15 C14 N3 129.5(12) . .
C14 C15 C16 116.6(13) . .
C17 C16 C15 120.4(14) . .
C16 C17 C18 124.1(15) . .
C19 C18 C17 111.8(14) . .
C14 C19 N4 112.1(10) . .
C14 C19 C18 121.5(11) . .
N4 C19 C18 126.3(12) . .
N3 C20 C3 113.5(9) . .
N5 C23 N6 114.2(11) . .
C25 C24 N5 107.2(11) . .
N6 C25 C24 108.7(11) . .
N7 C26 N7 117.7(13) 7_565 .
N7 C26 C27 38.8(6) 7_565 7_565
N7 C26 C27 78.9(9) . 7_565
N7 C26 C27 78.9(9) 7_565 .
N7 C26 C27 38.8(6) . .
C27 C26 C27 40.1(7) 7_565 .
N7 C27 C27 109.1(7) . 7_565
N7 C27 C26 39.1(6) . .
C27 C27 C26 70.0(4) 7_565 .
O1 C28 Re1 179(2) . .
O2 C29 Re1 178.9(14) . .
O3 C30 Re2 179.2(13) . .
O4 C31 Re2 177.3(13) . .
O5 C32 Re2 175.7(13) . .

loop_
_geom_bond_atom_site_label_1
_geom_bond_atom_site_label_2
_geom_bond_distance
_geom_bond_site_symmetry_2
Re1 C28 1.84(2) .
Re1 C29 1.939(16) .
Re1 C29 1.939(16) 7_565
Re1 N5 2.190(10) 7_565
Re1 N5 2.190(9) .
Re1 N2 2.194(15) .
Re2 C31 1.863(17) .
Re2 C30 1.898(12) .
Re2 C32 1.966(15) .
Re2 N4 2.166(10) .
Re2 N7 2.183(9) .
Re2 N6 2.198(10) .
O1 C28 1.17(2) .
O2 C29 1.100(16) .
O3 C30 1.146(13) .
O4 C31 1.217(17) .
O5 C32 1.114(15) .
N1 C5 1.399(19) .
N1 C6 1.41(2) .
N1 C12 1.48(2) .
N2 C5 1.26(2) .
N2 C11 1.46(2) .
N3 C13 1.326(14) .
N3 C14 1.419(14) .
N3 C20 1.459(14) .
N4 C13 1.356(14) .
N4 C19 1.385(14) .
N5 C23 1.333(15) .
N5 C24 1.413(15) .
N6 C23 1.334(14) .
N6 C25 1.365(16) .
N7 C27 1.303(15) .
N7 C26 1.310(11) .
C1 C2 1.396(14) 7_565
C1 C2 1.396(14) .
C1 C12 1.52(3) .
C2 C3 1.348(17) .
C2 C21 1.529(16) .
C3 C4 1.457(16) .
C3 C20 1.499(16) .
C4 C3 1.457(16) 7_565
C4 C22 1.53(3) .
C6 C11 1.35(3) .
C6 C7 1.39(3) .
C7 C8 1.32(3) .
C8 C9 1.39(4) .
C9 C10 1.41(3) .
C10 C11 1.39(3) .
C14 C19 1.346(16) .
C14 C15 1.374(16) .
C15 C16 1.396(19) .
C16 C17 1.38(2) .
C17 C18 1.46(2) .
C18 C19 1.454(16) .
C24 C25 1.385(18) .
C26 N7 1.310(11) 7_565
C26 C27 2.032(19) 7_565
C26 C27 2.032(19) .
C27 C27 1.39(2) 7_565
